data_4078645
loop_
_publ_author_name
'Bowie, John H.'
'Bruce, Michael I.'
'Buntine, Mark A.'
'Gentleman, Alexander S.'
'Graham, David C.'
'Low, Paul J.'
'Metha, Gregory F.'
'Mitchell, Cassandra'
'Parker, Christian R.'
'Skelton, Brian W.'
'White, Allan H.'

_publ_section_title
;
 Facile Decarboxylation of Propiolic Acid on a Ruthenium Center and
 Related Chemistry
;
_journal_issue 15
_journal_name_full Organometallics
_journal_page_first 5262
_journal_paper_doi 10.1021/om300157w
_journal_volume 31
_journal_year 2012
_chemical_formula_moiety 'C36 H36 O3 P2 Ru'
_chemical_formula_sum 'C36 H36 O3 P2 Ru'
_chemical_formula_weight 679.7
_space_group_IT_number 33
_symmetry_cell_setting orthorhombic
_symmetry_space_group_name_Hall 'P 2c -2n'
_symmetry_space_group_name_H-M 'P n a 21'
_cell_angle_alpha 90.00000
_cell_angle_beta 90.00000
_cell_angle_gamma 90.00000
_cell_formula_units_Z 4
_cell_length_a 17.869(2)
_cell_length_b 10.5410(10)
_cell_length_c 16.184(2)
_cell_measurement_reflns_used 7572
_cell_measurement_temperature 170
_cell_measurement_theta_max 28.92
_cell_measurement_theta_min 2.24
_cell_volume 3048.4(6)
_computing_cell_refinement 'Siemens SAINT (Siemens, 1995)'
_computing_data_collection 'Siemens SMART (Siemens, 1995)'
_computing_data_reduction 'xtal ADDREF SORTRF'
_computing_molecular_graphics xtal
_computing_publication_material 'xtal BONDLA CIFIO'
_computing_structure_refinement 'xtal CRYLSQ'
_computing_structure_solution xtal
_diffrn_ambient_temperature 170
_diffrn_measured_fraction_theta_full 1
_diffrn_measured_fraction_theta_max 1
_diffrn_measurement_device_type
;
Bruker SMART CCD diffractometer
;
_diffrn_measurement_method '\w scans'
_diffrn_radiation_detector 'CCD area detector'
_diffrn_radiation_monochromator graphite
_diffrn_radiation_source 'sealed tube'
_diffrn_radiation_type 'Mo K\a'
_diffrn_radiation_wavelength .71073
_diffrn_reflns_av_R_equivalents .024
_diffrn_reflns_av_sigmaI/netI .022
_diffrn_reflns_limit_h_max 24
_diffrn_reflns_limit_h_min -24
_diffrn_reflns_limit_k_max 14
_diffrn_reflns_limit_k_min -14
_diffrn_reflns_limit_l_max 21
_diffrn_reflns_limit_l_min -21
_diffrn_reflns_number 27906
_diffrn_reflns_theta_full 28.5
_diffrn_reflns_theta_max 28.5
_diffrn_reflns_theta_min 2.24
_diffrn_standards_decay_% 0
_diffrn_standards_number 0
_exptl_absorpt_coefficient_mu .655
_exptl_absorpt_correction_T_max 1
_exptl_absorpt_correction_T_min .88
_exptl_absorpt_correction_type multi-scan
_exptl_absorpt_process_details
;
 SADABS; Sheldrick, 1996
;
_exptl_crystal_colour pale_green
_exptl_crystal_density_diffrn 1.481
_exptl_crystal_density_method 'not measured'
_exptl_crystal_description rod
_exptl_crystal_F_000 1400
_exptl_crystal_size_max .45
_exptl_crystal_size_mid .20
_exptl_crystal_size_min .16
_refine_diff_density_max 1.248
_refine_diff_density_min -.363
_refine_ls_abs_structure_details 'Flack xabs refined'
_refine_ls_abs_structure_Flack -.02(4)
_refine_ls_extinction_method none
_refine_ls_goodness_of_fit_all 1.27
_refine_ls_goodness_of_fit_ref 1.07
_refine_ls_hydrogen_treatment noref
_refine_ls_matrix_type full
_refine_ls_number_constraints 0
_refine_ls_number_parameters 379
_refine_ls_number_reflns 3728
_refine_ls_number_restraints 0
_refine_ls_R_factor_all .036
_refine_ls_R_factor_gt .034
_refine_ls_shift/su_max .04
_refine_ls_shift/su_mean .001
_refine_ls_structure_factor_coef F
_refine_ls_weighting_scheme calc
_refine_ls_wR_factor_all .067
_refine_ls_wR_factor_ref .056
_reflns_d_resolution_high .735
_reflns_d_resolution_low 9.063
_reflns_Friedel_coverage .959
_reflns_limit_h_max 24
_reflns_limit_h_min 0
_reflns_limit_k_max 14
_reflns_limit_k_min 0
_reflns_limit_l_max 21
_reflns_limit_l_min 0
_reflns_number_gt 3728
_reflns_number_total 3916
_reflns_threshold_expression 'F    >  4.00 sig(F   )'
_cod_data_source_file om300157w_si_002.cif
_cod_data_source_block br1189
_cod_original_sg_symbol_Hall p_2c_-2n
_cod_original_sg_symbol_H-M P_n_a_21
_cod_database_code 4078645

loop_
_symmetry_equiv_pos_as_xyz
+x,+y,+z
-x,-y,1/2+z
1/2-x,1/2+y,1/2+z
1/2+x,1/2-y,+z

loop_
_atom_site_label
_atom_site_fract_x
_atom_site_fract_y
_atom_site_fract_z
_atom_site_U_iso_or_equiv
_atom_site_adp_type
_atom_site_occupancy
Ru .579782(16) .47116(3) .50000(2) .01343(16) Uani 1.00000
P1 .60825(7) .45297(11) .63496(8) .0143(5) Uani 1.00000
C111 .6585(3) .3081(4) .6650(3) .019(2) Uani 1.00000
C112 .7309(3) .3105(5) .6985(3) .023(2) Uani 1.00000
C113 .7648(3) .2005(6) .7269(3) .027(2) Uani 1.00000
C114 .7284(3) .0847(5) .7205(4) .032(3) Uani 1.00000
C115 .6588(4) .0808(5) .6844(6) .046(4) Uani 1.00000
C116 .6238(3) .1911(6) .6571(4) .036(3) Uani 1.00000
C121 .6696(2) .5728(4) .6813(3) .018(2) Uani 1.00000
C122 .6757(3) .5903(5) .7658(3) .023(2) Uani 1.00000
C123 .7290(3) .6744(6) .7977(3) .029(2) Uani 1.00000
C124 .7754(3) .7404(5) .7446(4) .030(2) Uani 1.00000
C125 .7697(3) .7246(5) .6600(4) .029(3) Uani 1.00000
C126 .7166(3) .6413(5) .6283(3) .024(2) Uani 1.00000
C10 .5234(3) .4419(5) .7016(3) .022(2) Uani 1.00000
C20 .4505(3) .4602(4) .6540(3) .019(2) Uani 1.00000
P2 .46208(6) .42932(11) .54183(7) .0144(5) Uani 1.00000
C211 .4294(2) .2647(5) .5284(3) .019(2) Uani 1.00000
C212 .4223(3) .1810(6) .5935(4) .025(3) Uani 1.00000
C213 .3988(4) .0564(6) .5803(4) .032(3) Uani 1.00000
C214 .3832(3) .0155(5) .4999(6) .035(3) Uani 1.00000
C215 .3892(3) .0978(6) .4350(4) .034(3) Uani 1.00000
C216 .4119(3) .2238(6) .4484(4) .026(2) Uani 1.00000
C221 .3830(2) .5159(4) .4959(4) .0184(18) Uani 1.00000
C222 .3096(3) .4868(5) .5194(3) .025(3) Uani 1.00000
C223 .2499(3) .5545(6) .4860(4) .031(3) Uani 1.00000
C224 .2633(3) .6507(6) .4296(4) .032(3) Uani 1.00000
C225 .3358(3) .6801(5) .4059(3) .027(2) Uani 1.00000
C226 .3957(3) .6115(5) .4391(3) .022(2) Uani 1.00000
C1 .5577(2) .6619(5) .5256(3) .0171(19) Uani 1.00000
O1 .5373(2) .6711(3) .6085(2) .0245(17) Uani 1.00000
C11 .5187(7) .7862(6) .6480(5) .068(5) Uani 1.00000
C2 .5617(3) .7758(5) .4866(3) .023(2) Uani 1.00000
O3 .5689(3) .7381(5) .3387(3) .039(2) Uani 1.00000
C3 .5684(3) .8068(5) .3999(4) .023(2) Uani 1.00000
O4 .5739(3) .9349(5) .3916(3) .033(2) Uani 1.00000
C5 .5786(5) .9814(7) .3086(6) .047(5) Uani 1.00000
C101 .6764(3) .4867(6) .4123(3) .026(3) Uani 1.00000
C102 .6852(3) .3746(7) .4597(3) .034(3) Uani 1.00000
C103 .6257(4) .2930(5) .4426(4) .036(3) Uani 1.00000
C104 .5788(3) .3541(7) .3834(4) .032(3) Uani 1.00000
C105 .6105(4) .4750(5) .3642(4) .030(3) Uani 1.00000
H112 .75656 .38995 .70171 .02700 Uiso 1.00000
H113 .81438 .20602 .75015 .03200 Uiso 1.00000
H114 .75158 .00836 .73996 .03900 Uiso 1.00000
H115 .63259 .00169 .68060 .05800 Uiso 1.00000
H116 .57596 .18616 .63083 .04400 Uiso 1.00000
H122 .64406 .54437 .80183 .03000 Uiso 1.00000
H123 .73211 .68627 .85557 .03600 Uiso 1.00000
H124 .81144 .79703 .76697 .03800 Uiso 1.00000
H125 .80120 .77155 .62334 .03600 Uiso 1.00000
H126 .71286 .62990 .57028 .03000 Uiso 1.00000
H10a .52244 .35998 .72703 .02700 Uiso 1.00000
H10b .52634 .50478 .74362 .02700 Uiso 1.00000
H20a .43398 .54506 .66111 .02400 Uiso 1.00000
H20b .41382 .40352 .67505 .02400 Uiso 1.00000
H212 .43432 .20864 .64851 .03100 Uiso 1.00000
H213 .39254 -.00188 .62604 .03900 Uiso 1.00000
H214 .36825 -.06932 .49014 .04400 Uiso 1.00000
H215 .37761 .06918 .38062 .04000 Uiso 1.00000
H216 .41630 .28073 .40362 .03200 Uiso 1.00000
H222 .30089 .42079 .55845 .03000 Uiso 1.00000
H223 .19985 .53334 .50098 .03700 Uiso 1.00000
H224 .22282 .69772 .40703 .03800 Uiso 1.00000
H225 .34471 .74629 .36793 .03400 Uiso 1.00000
H226 .44565 .63041 .42303 .02700 Uiso 1.00000
H11a .47725 .82383 .62068 .10200 Uiso 1.00000
H11b .56054 .84233 .64490 .10200 Uiso 1.00000
H11c .50616 .77085 .70435 .10200 Uiso 1.00000
H2 .55970 .84771 .52245 .02700 Uiso 1.00000
H5a .58310 1.07048 .30950 .06900 Uiso 1.00000
H5b .53598 .95604 .27905 .06900 Uiso 1.00000
H5c .62250 .94569 .28324 .06900 Uiso 1.00000
H101 .70990 .55768 .41298 .03100 Uiso 1.00000
H102 .72506 .35899 .49744 .04100 Uiso 1.00000
H103 .61814 .21065 .46684 .04200 Uiso 1.00000
H104 .53399 .32089 .36071 .03900 Uiso 1.00000
H105 .59174 .53586 .32672 .03700 Uiso 1.00000

loop_
_atom_site_aniso_label
_atom_site_aniso_U_11
_atom_site_aniso_U_22
_atom_site_aniso_U_33
_atom_site_aniso_U_12
_atom_site_aniso_U_13
_atom_site_aniso_U_23
Ru .01304(16) .01609(16) .01117(16) .00083(10) .00006(14) -.00117(13)
P1 .0142(5) .0163(4) .0125(5) -.0003(4) -.0004(4) -.0010(4)
C111 .018(2) .0178(19) .020(2) .0015(16) -.0014(16) .0014(15)
C112 .018(2) .027(2) .023(2) .0045(17) -.0010(17) -.0039(18)
C113 .027(2) .036(3) .018(2) .010(2) -.0044(17) -.0055(19)
C114 .035(3) .024(2) .039(3) .008(2) -.001(2) .004(2)
C115 .046(3) .018(2) .076(5) -.002(2) -.013(4) .010(3)
C116 .028(3) .028(3) .052(4) -.003(2) -.013(2) .002(2)
C121 .019(2) .0146(19) .021(2) .0017(15) -.0043(17) -.0050(16)
C122 .031(2) .025(2) .015(2) -.0034(18) -.0039(17) .0000(16)
C123 .037(3) .029(2) .022(2) -.002(2) -.007(2) -.0069(19)
C124 .033(2) .025(2) .032(3) -.0041(18) -.015(2) -.002(2)
C125 .025(2) .030(2) .033(3) -.007(2) -.007(2) .005(2)
C126 .027(2) .024(2) .022(2) -.0092(18) -.0018(19) .0050(19)
C10 .018(2) .032(2) .015(2) -.0004(19) .0035(17) -.0013(18)
C20 .016(2) .023(2) .018(2) .0020(15) .0023(16) .0003(15)
P2 .0135(4) .0167(5) .0129(5) .0012(4) -.0003(4) -.0007(4)
C211 .0135(17) .020(2) .024(2) .0011(15) -.0004(15) -.0038(18)
C212 .027(3) .021(2) .028(3) .0053(18) .0011(18) .002(2)
C213 .030(3) .018(2) .047(4) .002(2) .003(3) .007(2)
C214 .036(3) .018(2) .051(3) -.0020(18) -.010(4) -.010(3)
C215 .034(3) .032(3) .036(3) -.003(2) -.004(2) -.014(2)
C216 .024(2) .029(3) .024(3) -.008(2) .0003(18) -.005(2)
C221 .0154(17) .0213(18) .019(2) -.0001(14) .000(2) -.0055(18)
C222 .019(2) .030(2) .025(3) .008(2) -.0010(17) .0023(18)
C223 .018(2) .044(3) .031(3) .008(2) -.001(2) .001(2)
C224 .022(2) .032(3) .043(3) .013(2) -.012(2) -.003(2)
C225 .030(2) .024(2) .028(3) .003(2) -.008(2) .0035(18)
C226 .020(2) .026(2) .020(2) -.0027(18) -.0035(17) -.0026(18)
C1 .0130(17) .024(2) .0146(18) -.0018(15) -.0011(14) -.0026(15)
O1 .0365(18) .0193(16) .0175(16) .0055(14) .0037(13) -.0044(12)
C11 .144(9) .025(3) .033(3) .015(4) .037(5) -.006(3)
C2 .023(2) .023(2) .023(3) -.0045(17) .0008(18) -.0023(18)
O3 .063(3) .029(2) .025(2) -.005(2) .004(2) .0011(18)
C3 .0169(19) .026(2) .026(2) -.0044(18) .0008(18) .004(2)
O4 .050(3) .023(2) .027(2) -.0040(17) .0011(17) .0048(18)
C5 .073(6) .037(4) .030(4) -.002(3) .005(3) .009(3)
C101 .024(2) .036(3) .019(2) -.009(2) .014(2) -.006(2)
C102 .023(2) .056(4) .022(2) .021(2) .002(2) -.007(2)
C103 .053(3) .025(2) .030(3) .005(2) .023(3) -.002(2)
C104 .025(3) .041(3) .028(3) -.005(2) .0046(18) -.019(3)
C105 .043(4) .034(3) .014(3) .015(2) .009(2) .0021(18)

loop_
_atom_type_symbol
_atom_type_oxidation_number
_atom_type_number_in_cell
_atom_type_scat_dispersion_real
_atom_type_scat_dispersion_imag
_atom_type_scat_source
C 0 144 .002 .002 'Int Tables Vol IV Tables 2.2B and 2.3.1'
H 0 144 0 0 'Int Tables Vol IV Tables 2.2B and 2.3.1'
O 0 12 .008 .006 'Int Tables Vol IV Tables 2.2B and 2.3.1'
P 0 8 .09 .095 'Int Tables Vol IV Tables 2.2B and 2.3.1'
Ru 0 4 -1.42 .836 'Int Tables Vol IV Tables 2.2B and 2.3.1'

loop_
_geom_angle_atom_site_label_1
_geom_angle_atom_site_label_2
_geom_angle_atom_site_label_3
_geom_angle
P1 Ru P2 84.42(4)
P1 Ru C1 86.12(12)
P1 Ru C101 116.53(14)
P1 Ru C102 93.08(14)
P1 Ru C103 104.32(16)
P1 Ru C104 140.10(17)
P1 Ru C105 152.61(19)
P2 Ru C1 87.29(12)
P2 Ru C101 157.49(14)
P2 Ru C102 141.63(17)
P2 Ru C103 107.52(17)
P2 Ru C104 97.88(13)
P2 Ru C105 121.42(19)
C1 Ru C101 101.6(2)
C1 Ru C102 130.8(2)
C1 Ru C103 162.4(2)
C1 Ru C104 133.7(2)
C1 Ru C105 102.76(18)
C101 Ru C102 36.9(2)
C101 Ru C103 61.2(2)
C101 Ru C104 61.1(2)
C101 Ru C105 36.6(2)
C102 Ru C103 36.2(2)
C102 Ru C104 60.9(2)
C102 Ru C105 61.4(2)
C103 Ru C104 36.9(2)
C103 Ru C105 61.7(2)
C104 Ru C105 36.9(2)
Ru P1 C111 116.00(16)
Ru P1 C121 118.25(16)
Ru P1 C10 112.52(16)
C111 P1 C121 99.9(2)
C111 P1 C10 101.1(2)
C121 P1 C10 107.0(2)
P1 C111 C112 122.6(4)
P1 C111 C116 119.7(4)
C112 C111 C116 117.7(5)
C111 C112 C113 121.0(5)
C111 C112 H112 118.6
C113 C112 H112 120.4
C112 C113 C114 120.5(5)
C112 C113 H113 118.7
C114 C113 H113 120.8
C113 C114 C115 118.8(5)
C113 C114 H114 120.8
C115 C114 H114 120.4
C114 C115 C116 121.1(6)
C114 C115 H115 119.7
C116 C115 H115 119.1
C111 C116 C115 120.8(6)
C111 C116 H116 119.3
C115 C116 H116 119.8
P1 C121 C122 122.9(4)
P1 C121 C126 117.6(4)
C122 C121 C126 119.3(4)
C121 C122 C123 120.2(5)
C121 C122 H122 119.6
C123 C122 H122 120.2
C122 C123 C124 119.8(5)
C122 C123 H123 119.3
C124 C123 H123 120.9
C123 C124 C125 120.7(5)
C123 C124 H124 119.1
C125 C124 H124 120.2
C124 C125 C126 119.4(5)
C124 C125 H125 120.5
C126 C125 H125 120.0
C121 C126 C125 120.5(5)
C121 C126 H126 119.9
C125 C126 H126 119.5
P1 C10 C20 113.2(3)
P1 C10 H10a 108.7
P1 C10 H10b 109.0
C20 C10 H10a 108.4
C20 C10 H10b 108.6
H10a C10 H10b 108.8
C10 C20 P2 112.1(3)
C10 C20 H20a 108.9
C10 C20 H20b 109.2
P2 C20 H20a 108.6
P2 C20 H20b 108.5
H20a C20 H20b 109.5
Ru P2 C20 111.31(16)
Ru P2 C211 116.40(15)
Ru P2 C221 119.91(17)
C20 P2 C211 104.2(2)
C20 P2 C221 102.9(2)
C211 P2 C221 100.1(2)
P2 C211 C212 122.8(4)
P2 C211 C216 118.0(4)
C212 C211 C216 119.2(5)
C211 C212 C213 120.9(6)
C211 C212 H212 119.5
C213 C212 H212 119.6
C212 C213 C214 119.5(6)
C212 C213 H213 121.0
C214 C213 H213 119.5
C213 C214 C215 120.2(5)
C213 C214 H214 120.1
C215 C214 H214 119.6
C214 C215 C216 120.3(6)
C214 C215 H215 119.5
C216 C215 H215 120.3
C211 C216 C215 119.9(5)
C211 C216 H216 119.7
C215 C216 H216 120.4
P2 C221 C222 120.0(4)
P2 C221 C226 120.2(3)
C222 C221 C226 119.7(4)
C221 C222 C223 120.0(5)
C221 C222 H222 119.7
C223 C222 H222 120.4
C222 C223 C224 119.8(5)
C222 C223 H223 120.0
C224 C223 H223 120.1
C223 C224 C225 120.5(5)
C223 C224 H224 120.2
C225 C224 H224 119.2
C224 C225 C226 119.5(5)
C224 C225 H225 120.2
C226 C225 H225 120.2
C221 C226 C225 120.4(4)
C221 C226 H226 119.3
C225 C226 H226 120.3
Ru C1 O1 107.9(3)
Ru C1 C2 138.5(4)
O1 C1 C2 113.5(4)
C1 O1 C11 123.9(4)
O1 C11 H11a 109.3
O1 C11 H11b 108.9
O1 C11 H11c 110.0
H11a C11 H11b 109.1
H11a C11 H11c 109.5
H11b C11 H11c 109.9
C1 C2 C3 131.0(5)
C1 C2 H2 114.6
C3 C2 H2 114.4
C2 C3 O3 130.6(5)
C2 C3 O4 109.1(5)
O3 C3 O4 120.4(5)
C3 O4 C5 115.9(5)
O4 C5 H5a 109.4
O4 C5 H5b 109.4
O4 C5 H5c 108.4
H5a C5 H5b 111.1
H5a C5 H5c 109.1
H5b C5 H5c 109.4
Ru C101 C102 71.4(3)
Ru C101 C105 72.7(4)
Ru C101 H101 122.1
C102 C101 C105 108.4(5)
C102 C101 H101 125.1
C105 C101 H101 126.4
Ru C102 C101 71.7(3)
Ru C102 C103 72.4(3)
Ru C102 H102 121.4
C101 C102 C103 108.8(5)
C101 C102 H102 125.0
C103 C102 H102 126.3
Ru C103 C102 71.4(3)
Ru C103 C104 71.7(4)
Ru C103 H103 122.2
C102 C103 C104 107.6(5)
C102 C103 H103 125.6
C104 C103 H103 126.8
Ru C104 C103 71.3(3)
Ru C104 C105 72.0(4)
Ru C104 H104 122.2
C103 C104 C105 108.4(5)
C103 C104 H104 126.2
C105 C104 H104 125.5
Ru C105 C101 70.7(3)
Ru C105 C104 71.2(4)
Ru C105 H105 123.3
C101 C105 C104 106.7(5)
C101 C105 H105 126.1
C104 C105 H105 127.2

loop_
_geom_bond_atom_site_label_1
_geom_bond_atom_site_label_2
_geom_bond_distance
Ru P1 2.2509(14)
Ru P2 2.2531(11)
Ru C1 2.090(5)
Ru C101 2.241(5)
Ru C102 2.238(6)
Ru C103 2.250(6)
Ru C104 2.255(7)
Ru C105 2.266(6)
P1 C111 1.837(5)
P1 C121 1.833(5)
P1 C10 1.864(5)
C111 C112 1.403(7)
C111 C116 1.387(8)
C112 C113 1.386(8)
C112 H112 .956
C113 C114 1.387(8)
C113 H113 .965
C114 C115 1.374(10)
C114 H114 .958
C115 C116 1.392(9)
C115 H115 .959
C116 H116 .956
C121 C122 1.384(7)
C121 C126 1.401(7)
C122 C123 1.401(8)
C122 H122 .946
C123 C124 1.382(8)
C123 H123 .946
C124 C125 1.384(9)
C124 H124 .950
C125 C126 1.391(8)
C125 H125 .956
C126 H126 .948
C10 C20 1.526(7)
C10 H10a .956
C10 H10b .951
C20 P2 1.856(5)
C20 H20a .950
C20 H20b .950
P2 C211 1.843(5)
P2 C221 1.840(5)
C211 C212 1.379(8)
C211 C216 1.400(8)
C212 C213 1.396(8)
C212 H212 .961
C213 C214 1.399(12)
C213 H213 .969
C214 C215 1.366(11)
C214 H214 .946
C215 C216 1.406(9)
C215 H215 .953
C216 H216 .944
C221 C222 1.399(7)
C221 C226 1.382(7)
C222 C223 1.394(8)
C222 H222 .953
C223 C224 1.385(9)
C223 H223 .953
C224 C225 1.386(8)
C224 H224 .950
C225 C226 1.399(7)
C225 H225 .943
C226 H226 .951
C1 O1 1.394(6)
C1 C2 1.358(7)
O1 C11 1.412(8)
C11 H11a .950
C11 H11b .954
C11 H11c .952
C2 C3 1.445(8)
C2 H2 .956
O3 C3 1.228(7)
C3 O4 1.360(7)
O4 C5 1.432(10)
C5 H5a .942
C5 H5b .939
C5 H5c .962
C101 C102 1.418(9)
C101 C105 1.416(9)
C101 H101 .958
C102 C103 1.395(9)
C102 H102 .953
C103 C104 1.426(9)
C103 H103 .962
C104 C105 1.429(9)
C104 H104 .948
C105 H105 .945
